data_7134752
loop_
_publ_author_name
'Goel, Komal'
'Shree V, Divya'
'Satyanarayana, Gedu'

_publ_section_title
;
 Acid-triggered cascade cyclization pathways of enynes: A rapid access to
 fused polycyclic products.
;
_journal_issue 61
_journal_name_full 'Chemical communications (Cambridge, England)'
_journal_page_first 11457
_journal_page_last 11460
_journal_paper_doi 10.1039/d5cc02143j
_journal_volume 61
_journal_year 2025
_chemical_formula_moiety 'C25 H18 Cl2 O2'
_chemical_formula_sum 'C25 H18 Cl2 O2'
_chemical_formula_weight 421.29
_space_group_crystal_system triclinic
_space_group_IT_number 2
_space_group_name_Hall '-P 1'
_space_group_name_H-M_alt 'P -1'
_atom_sites_solution_hydrogens geom
_atom_sites_solution_primary dual
_audit_creation_date 2023-11-28
_audit_creation_method
;
Olex2 1.5-alpha
(compiled 2023.11.24 svn.r209d9fb2 for OlexSys, GUI svn.r6869)
;
_audit_update_record
;
2025-01-03 deposited with the CCDC.	2025-06-18 downloaded from the CCDC.
;
_cell_angle_alpha 97.191(2)
_cell_angle_beta 112.732(2)
_cell_angle_gamma 106.874(2)
_cell_formula_units_Z 2
_cell_length_a 9.6407(5)
_cell_length_b 9.9098(5)
_cell_length_c 12.2951(7)
_cell_measurement_reflns_used 9865
_cell_measurement_temperature 133.00
_cell_measurement_theta_max 27.14
_cell_measurement_theta_min 2.23
_cell_volume 998.56(10)
_computing_cell_refinement 'SAINT V8.40B (?, 2016)'
_computing_data_reduction 'SAINT V8.40B (?, 2016)'
_computing_molecular_graphics 'Olex2 1.5-alpha (Dolomanov et al., 2009)'
_computing_publication_material 'Olex2 1.5-alpha (Dolomanov et al., 2009)'
_computing_structure_refinement 'XL  (Sheldrick, 2008)'
_computing_structure_solution 'SHELXT 2018/2 (Sheldrick, 2018)'
_diffrn_ambient_temperature 133.00
_diffrn_measured_fraction_theta_full 0.999
_diffrn_measured_fraction_theta_max 0.997
_diffrn_measurement_device_type 'Bruker APEX-IV Photon II'
_diffrn_measurement_method '\f and \w scans'
_diffrn_radiation_type MoK\a
_diffrn_radiation_wavelength 0.71073
_diffrn_reflns_av_R_equivalents 0.0564
_diffrn_reflns_av_unetI/netI 0.0333
_diffrn_reflns_Laue_measured_fraction_full 0.999
_diffrn_reflns_Laue_measured_fraction_max 0.997
_diffrn_reflns_limit_h_max 12
_diffrn_reflns_limit_h_min -12
_diffrn_reflns_limit_k_max 12
_diffrn_reflns_limit_k_min -12
_diffrn_reflns_limit_l_max 15
_diffrn_reflns_limit_l_min -15
_diffrn_reflns_number 30660
_diffrn_reflns_point_group_measured_fraction_full 0.999
_diffrn_reflns_point_group_measured_fraction_max 0.997
_diffrn_reflns_theta_full 25.242
_diffrn_reflns_theta_max 27.215
_diffrn_reflns_theta_min 2.230
_diffrn_source_current 1.4
_diffrn_source_power 0.07
_diffrn_source_voltage 50.0
_diffrn_standards_number 0
_exptl_absorpt_coefficient_mu 0.344
_exptl_absorpt_correction_T_max 0.7455
_exptl_absorpt_correction_T_min 0.5999
_exptl_absorpt_correction_type multi-scan
_exptl_absorpt_process_details
;
SADABS-2016/2 (Bruker,2016/2) was used for absorption correction.
wR2(int) was 0.0976 before and 0.0755 after correction.
The Ratio of minimum to maximum transmission is 0.8047.
The \l/2 correction factor is Not present.
;
_exptl_crystal_colour 'metallic whiteish colourless'
_exptl_crystal_colour_lustre metallic
_exptl_crystal_colour_modifier whiteish
_exptl_crystal_colour_primary colourless
_exptl_crystal_density_diffrn 1.401
_exptl_crystal_description block
_exptl_crystal_F_000 436
_exptl_crystal_size_max 0.089
_exptl_crystal_size_mid 0.07
_exptl_crystal_size_min 0.069
_refine_diff_density_max 0.334
_refine_diff_density_min -0.313
_refine_diff_density_rms 0.048
_refine_ls_extinction_method none
_refine_ls_goodness_of_fit_ref 1.053
_refine_ls_hydrogen_treatment constr
_refine_ls_matrix_type full
_refine_ls_number_parameters 263
_refine_ls_number_reflns 4445
_refine_ls_number_restraints 0
_refine_ls_restrained_S_all 1.053
_refine_ls_R_factor_all 0.0408
_refine_ls_R_factor_gt 0.0333
_refine_ls_shift/su_max 0.001
_refine_ls_shift/su_mean 0.000
_refine_ls_structure_factor_coef Fsqd
_refine_ls_weighting_details 'w=1/[\s^2^(Fo^2^)+(0.0353P)^2^+0.4588P] where P=(Fo^2^+2Fc^2^)/3'
_refine_ls_weighting_scheme calc
_refine_ls_wR_factor_gt 0.0841
_refine_ls_wR_factor_ref 0.0879
_reflns_Friedel_coverage 0.000
_reflns_number_gt 3844
_reflns_number_total 4445
_reflns_threshold_expression 'I > 2\s(I)'
_cod_data_source_file d5cc02143j2.cif
_cod_data_source_block mo_gs_kg_dv35_2_0m
_cod_depositor_comments 'Adding full bibliography for 7134750--7134753.cif.'
_cod_original_cell_volume 998.56(9)
_cod_database_code 7134752
_shelx_shelxl_version_number 2019/1
_shelx_space_group_comment
;
The symmetry employed for this shelxl refinement is uniquely defined
by the following loop, which should always be used as a source of
symmetry information in preference to the above space-group names.
They are only intended as comments.
;
_shelx_estimated_absorpt_t_max 0.977
_shelx_estimated_absorpt_t_min 0.970
_olex2_refinement_description
;
1. Fixed Uiso
 At 1.2 times of:
  All C(H) groups, All C(H,H) groups
 At 1.5 times of:
  All C(H,H,H) groups
2.a Ternary CH refined with riding coordinates:
 C9(H9)
2.b Secondary CH2 refined with riding coordinates:
 C10(H10A,H10B), C12(H12A,H12B)
2.c Aromatic/amide H refined with riding coordinates:
 C2(H2), C3(H3), C14(H14), C15(H15), C16(H16), C18(H18), C19(H19), C22(H22),
 C23(H23), C24(H24)
2.d Idealised Me refined as rotating group:
 C13(H13A,H13B,H13C)
;
_olex2_exptl_crystal_mounting_method 'Nylon loop used'
_olex2_submission_special_instructions 'No special instructions were received'

loop_
_space_group_symop_operation_xyz
'x, y, z'
'-x, -y, -z'

loop_
_atom_site_label
_atom_site_type_symbol
_atom_site_fract_x
_atom_site_fract_y
_atom_site_fract_z
_atom_site_U_iso_or_equiv
_atom_site_adp_type
_atom_site_occupancy
_atom_site_site_symmetry_order
_atom_site_calc_flag
_atom_site_refinement_flags_posn
_atom_site_refinement_flags_adp
_atom_site_refinement_flags_occupancy
_atom_site_disorder_assembly
_atom_site_disorder_group
Cl1 Cl 0.27252(5) 1.16199(4) 0.09184(4) 0.03148(11) Uani 1 1 d . . . . .
Cl2 Cl 0.05110(5) 0.57327(4) 0.89931(3) 0.02638(10) Uani 1 1 d . . . . .
O1 O 0.51080(13) 0.35979(11) 0.84550(10) 0.0262(2) Uani 1 1 d . . . . .
O2 O 0.25244(14) 0.23188(11) 0.70806(11) 0.0352(3) Uani 1 1 d . . . . .
C1 C 0.25883(17) 1.06818(15) 0.20060(13) 0.0195(3) Uani 1 1 d . . . . .
C2 C 0.15105(17) 0.92490(16) 0.16158(13) 0.0218(3) Uani 1 1 d . . . . .
H2 H 0.086736 0.877437 0.076697 0.026 Uiso 1 1 calc R U . . .
C3 C 0.13838(17) 0.85153(15) 0.24853(13) 0.0193(3) Uani 1 1 d . . . . .
H3 H 0.065647 0.752717 0.222537 0.023 Uiso 1 1 calc R U . . .
C4 C 0.23088(16) 0.92077(14) 0.37351(12) 0.0162(3) Uani 1 1 d . . . . .
C5 C 0.21038(15) 0.84588(14) 0.46698(12) 0.0158(3) Uani 1 1 d . . . . .
C6 C 0.23604(15) 0.70836(14) 0.47171(12) 0.0151(3) Uani 1 1 d . . . . .
C7 C 0.21323(15) 0.64774(14) 0.56244(12) 0.0152(3) Uani 1 1 d . . . . .
C8 C 0.22936(16) 0.51670(14) 0.58562(12) 0.0168(3) Uani 1 1 d . . . . .
C9 C 0.18951(16) 0.49277(14) 0.69322(12) 0.0171(3) Uani 1 1 d . . . . .
H9 H 0.092798 0.400632 0.665026 0.021 Uiso 1 1 calc R U . . .
C10 C 0.33165(17) 0.48588(14) 0.80386(13) 0.0205(3) Uani 1 1 d . . . . .
H10A H 0.431591 0.569320 0.823153 0.025 Uiso 1 1 calc R U . . .
H10B H 0.309443 0.494498 0.876077 0.025 Uiso 1 1 calc R U . . .
C11 C 0.35712(17) 0.34450(15) 0.77835(13) 0.0207(3) Uani 1 1 d . . . . .
C12 C 0.5484(2) 0.22823(18) 0.83143(15) 0.0287(3) Uani 1 1 d . . . . .
H12A H 0.664255 0.256446 0.850618 0.034 Uiso 1 1 calc R U . . .
H12B H 0.483482 0.168163 0.745361 0.034 Uiso 1 1 calc R U . . .
C13 C 0.5128(2) 0.13903(18) 0.91445(15) 0.0298(3) Uani 1 1 d . . . . .
H13A H 0.572286 0.200011 0.999267 0.045 Uiso 1 1 calc R U . . .
H13B H 0.546664 0.055432 0.907509 0.045 Uiso 1 1 calc R U . . .
H13C H 0.396430 0.103498 0.890687 0.045 Uiso 1 1 calc R U . . .
C14 C 0.35474(17) 1.13938(15) 0.32379(13) 0.0209(3) Uani 1 1 d . . . . .
H14 H 0.429664 1.237215 0.349198 0.025 Uiso 1 1 calc R U . . .
C15 C 0.33919(17) 1.06495(15) 0.40929(13) 0.0196(3) Uani 1 1 d . . . . .
H15 H 0.403646 1.113158 0.494024 0.024 Uiso 1 1 calc R U . . .
C16 C 0.16382(16) 0.90778(14) 0.54716(12) 0.0172(3) Uani 1 1 d . . . . .
H16 H 0.149196 0.997920 0.541911 0.021 Uiso 1 1 calc R U . . .
C17 C 0.13640(16) 0.84174(14) 0.63852(12) 0.0169(3) Uani 1 1 d . . . . .
C18 C 0.08038(17) 0.88763(15) 0.72165(13) 0.0199(3) Uani 1 1 d . . . . .
H18 H 0.058664 0.975248 0.723981 0.024 Uiso 1 1 calc R U . . .
C19 C 0.05743(17) 0.80387(15) 0.79965(13) 0.0210(3) Uani 1 1 d . . . . .
H19 H 0.019081 0.835166 0.854917 0.025 Uiso 1 1 calc R U . . .
C20 C 0.08916(16) 0.67317(15) 0.79985(12) 0.0188(3) Uani 1 1 d . . . . .
C21 C 0.14534(16) 0.62496(14) 0.72156(12) 0.0166(3) Uani 1 1 d . . . . .
C22 C 0.27367(17) 0.43966(15) 0.51196(13) 0.0200(3) Uani 1 1 d . . . . .
H22 H 0.285889 0.349881 0.522976 0.024 Uiso 1 1 calc R U . . .
C23 C 0.30043(17) 0.49831(15) 0.41940(13) 0.0209(3) Uani 1 1 d . . . . .
H23 H 0.331783 0.445772 0.368953 0.025 Uiso 1 1 calc R U . . .
C24 C 0.28343(16) 0.62812(14) 0.39827(12) 0.0180(3) Uani 1 1 d . . . . .
H24 H 0.303376 0.662927 0.335132 0.022 Uiso 1 1 calc R U . . .
C25 C 0.16507(15) 0.71232(14) 0.64348(12) 0.0159(3) Uani 1 1 d . . . . .

loop_
_atom_site_aniso_label
_atom_site_aniso_U_11
_atom_site_aniso_U_22
_atom_site_aniso_U_33
_atom_site_aniso_U_23
_atom_site_aniso_U_13
_atom_site_aniso_U_12
Cl1 0.0343(2) 0.0379(2) 0.0306(2) 0.02102(17) 0.01898(17) 0.01365(17)
Cl2 0.0346(2) 0.02629(19) 0.02255(18) 0.01057(14) 0.01731(16) 0.00915(15)
O1 0.0235(5) 0.0251(5) 0.0303(6) 0.0089(4) 0.0088(4) 0.0133(4)
O2 0.0332(6) 0.0173(5) 0.0376(7) 0.0020(5) -0.0003(5) 0.0100(5)
C1 0.0201(7) 0.0245(7) 0.0230(7) 0.0128(6) 0.0135(6) 0.0124(6)
C2 0.0236(7) 0.0251(7) 0.0170(7) 0.0042(5) 0.0089(6) 0.0103(6)
C3 0.0199(7) 0.0158(6) 0.0202(7) 0.0028(5) 0.0087(6) 0.0049(5)
C4 0.0160(6) 0.0166(6) 0.0192(7) 0.0059(5) 0.0090(5) 0.0083(5)
C5 0.0140(6) 0.0138(6) 0.0164(6) 0.0034(5) 0.0049(5) 0.0035(5)
C6 0.0114(6) 0.0139(6) 0.0161(6) 0.0014(5) 0.0044(5) 0.0031(5)
C7 0.0117(6) 0.0131(6) 0.0180(6) 0.0019(5) 0.0053(5) 0.0037(5)
C8 0.0137(6) 0.0150(6) 0.0188(6) 0.0042(5) 0.0053(5) 0.0044(5)
C9 0.0174(6) 0.0141(6) 0.0192(7) 0.0053(5) 0.0073(5) 0.0057(5)
C10 0.0204(7) 0.0158(6) 0.0206(7) 0.0046(5) 0.0049(6) 0.0064(5)
C11 0.0226(7) 0.0201(7) 0.0197(7) 0.0084(5) 0.0078(6) 0.0093(6)
C12 0.0326(8) 0.0336(8) 0.0323(8) 0.0128(7) 0.0178(7) 0.0229(7)
C13 0.0336(9) 0.0320(8) 0.0319(8) 0.0137(7) 0.0160(7) 0.0192(7)
C14 0.0181(7) 0.0180(7) 0.0260(7) 0.0082(6) 0.0091(6) 0.0056(5)
C15 0.0191(7) 0.0178(6) 0.0182(7) 0.0041(5) 0.0054(5) 0.0059(5)
C16 0.0182(6) 0.0132(6) 0.0193(7) 0.0040(5) 0.0072(5) 0.0064(5)
C17 0.0170(6) 0.0153(6) 0.0175(6) 0.0029(5) 0.0073(5) 0.0058(5)
C18 0.0220(7) 0.0183(6) 0.0206(7) 0.0031(5) 0.0100(6) 0.0093(6)
C19 0.0221(7) 0.0233(7) 0.0194(7) 0.0030(5) 0.0116(6) 0.0086(6)
C20 0.0180(7) 0.0197(7) 0.0167(6) 0.0061(5) 0.0074(5) 0.0044(5)
C21 0.0148(6) 0.0150(6) 0.0179(6) 0.0042(5) 0.0061(5) 0.0044(5)
C22 0.0195(7) 0.0158(6) 0.0232(7) 0.0037(5) 0.0070(6) 0.0085(5)
C23 0.0208(7) 0.0209(7) 0.0219(7) 0.0017(5) 0.0099(6) 0.0101(6)
C24 0.0164(6) 0.0188(6) 0.0173(6) 0.0027(5) 0.0076(5) 0.0053(5)
C25 0.0133(6) 0.0153(6) 0.0166(6) 0.0029(5) 0.0054(5) 0.0044(5)

loop_
_atom_type_symbol
_atom_type_description
_atom_type_scat_dispersion_real
_atom_type_scat_dispersion_imag
_atom_type_scat_source
C C 0.0033 0.0016 'International Tables Vol C Tables 4.2.6.8 and 6.1.1.4'
H H 0.0000 0.0000 'International Tables Vol C Tables 4.2.6.8 and 6.1.1.4'
O O 0.0106 0.0060 'International Tables Vol C Tables 4.2.6.8 and 6.1.1.4'
Cl Cl 0.1484 0.1585 'International Tables Vol C Tables 4.2.6.8 and 6.1.1.4'

loop_
_geom_angle_atom_site_label_1
_geom_angle_atom_site_label_2
_geom_angle_atom_site_label_3
_geom_angle
_geom_angle_site_symmetry_1
_geom_angle_site_symmetry_3
_geom_angle_publ_flag
C11 O1 C12 116.22(12) . . ?
C2 C1 Cl1 119.12(11) . . ?
C2 C1 C14 121.62(13) . . ?
C14 C1 Cl1 119.26(11) . . ?
C1 C2 H2 120.5 . . ?
C1 C2 C3 118.93(13) . . ?
C3 C2 H2 120.5 . . ?
C2 C3 H3 119.5 . . ?
C2 C3 C4 121.02(13) . . ?
C4 C3 H3 119.5 . . ?
C3 C4 C5 121.24(12) . . ?
C15 C4 C3 118.37(12) . . ?
C15 C4 C5 120.35(12) . . ?
C6 C5 C4 120.47(11) . . ?
C16 C5 C4 118.63(12) . . ?
C16 C5 C6 120.89(12) . . ?
C7 C6 C5 115.66(11) . . ?
C7 C6 C24 114.97(12) . . ?
C24 C6 C5 129.36(12) . . ?
C6 C7 C8 126.78(12) . . ?
C6 C7 C25 122.69(12) . . ?
C8 C7 C25 110.51(12) . . ?
C7 C8 C9 108.27(11) . . ?
C22 C8 C7 117.16(12) . . ?
C22 C8 C9 134.57(12) . . ?
C8 C9 H9 109.6 . . ?
C10 C9 C8 113.07(11) . . ?
C10 C9 H9 109.6 . . ?
C21 C9 C8 102.08(10) . . ?
C21 C9 H9 109.6 . . ?
C21 C9 C10 112.70(11) . . ?
C9 C10 H10A 109.4 . . ?
C9 C10 H10B 109.4 . . ?
H10A C10 H10B 108.0 . . ?
C11 C10 C9 111.25(11) . . ?
C11 C10 H10A 109.4 . . ?
C11 C10 H10B 109.4 . . ?
O1 C11 C10 111.40(12) . . ?
O2 C11 O1 124.26(13) . . ?
O2 C11 C10 124.33(13) . . ?
O1 C12 H12A 109.4 . . ?
O1 C12 H12B 109.4 . . ?
O1 C12 C13 111.30(12) . . ?
H12A C12 H12B 108.0 . . ?
C13 C12 H12A 109.4 . . ?
C13 C12 H12B 109.4 . . ?
C12 C13 H13A 109.5 . . ?
C12 C13 H13B 109.5 . . ?
C12 C13 H13C 109.5 . . ?
H13A C13 H13B 109.5 . . ?
H13A C13 H13C 109.5 . . ?
H13B C13 H13C 109.5 . . ?
C1 C14 H14 120.7 . . ?
C1 C14 C15 118.65(13) . . ?
C15 C14 H14 120.7 . . ?
C4 C15 H15 119.3 . . ?
C14 C15 C4 121.41(13) . . ?
C14 C15 H15 119.3 . . ?
C5 C16 H16 118.6 . . ?
C5 C16 C17 122.85(12) . . ?
C17 C16 H16 118.6 . . ?
C18 C17 C16 129.15(12) . . ?
C25 C17 C16 115.43(12) . . ?
C25 C17 C18 115.40(12) . . ?
C17 C18 H18 120.3 . . ?
C19 C18 C17 119.43(12) . . ?
C19 C18 H18 120.3 . . ?
C18 C19 H19 118.9 . . ?
C18 C19 C20 122.19(13) . . ?
C20 C19 H19 118.9 . . ?
C19 C20 Cl2 118.47(11) . . ?
C21 C20 Cl2 121.04(11) . . ?
C21 C20 C19 120.48(12) . . ?
C20 C21 C9 135.90(12) . . ?
C20 C21 C25 115.31(12) . . ?
C25 C21 C9 108.76(11) . . ?
C8 C22 H22 121.0 . . ?
C8 C22 C23 118.04(12) . . ?
C23 C22 H22 121.0 . . ?
C22 C23 H23 118.2 . . ?
C24 C23 C22 123.67(12) . . ?
C24 C23 H23 118.2 . . ?
C6 C24 H24 120.3 . . ?
C23 C24 C6 119.38(13) . . ?
C23 C24 H24 120.3 . . ?
C17 C25 C7 122.44(12) . . ?
C17 C25 C21 127.17(12) . . ?
C21 C25 C7 110.33(12) . . ?

loop_
_geom_bond_atom_site_label_1
_geom_bond_atom_site_label_2
_geom_bond_distance
_geom_bond_site_symmetry_2
_geom_bond_publ_flag
Cl1 C1 1.7453(14) . ?
Cl2 C20 1.7461(14) . ?
O1 C11 1.3389(18) . ?
O1 C12 1.4585(18) . ?
O2 C11 1.2007(18) . ?
C1 C2 1.383(2) . ?
C1 C14 1.385(2) . ?
C2 H2 0.9500 . ?
C2 C3 1.389(2) . ?
C3 H3 0.9500 . ?
C3 C4 1.3961(19) . ?
C4 C5 1.4881(18) . ?
C4 C15 1.3953(19) . ?
C5 C6 1.4582(18) . ?
C5 C16 1.3783(19) . ?
C6 C7 1.3908(19) . ?
C6 C24 1.4164(18) . ?
C7 C8 1.4026(18) . ?
C7 C25 1.4101(18) . ?
C8 C9 1.5403(19) . ?
C8 C22 1.3787(19) . ?
C9 H9 1.0000 . ?
C9 C10 1.5394(19) . ?
C9 C21 1.5307(18) . ?
C10 H10A 0.9900 . ?
C10 H10B 0.9900 . ?
C10 C11 1.5069(19) . ?
C12 H12A 0.9900 . ?
C12 H12B 0.9900 . ?
C12 C13 1.504(2) . ?
C13 H13A 0.9800 . ?
C13 H13B 0.9800 . ?
C13 H13C 0.9800 . ?
C14 H14 0.9500 . ?
C14 C15 1.3869(19) . ?
C15 H15 0.9500 . ?
C16 H16 0.9500 . ?
C16 C17 1.4398(19) . ?
C17 C18 1.4128(19) . ?
C17 C25 1.3919(18) . ?
C18 H18 0.9500 . ?
C18 C19 1.384(2) . ?
C19 H19 0.9500 . ?
C19 C20 1.415(2) . ?
C20 C21 1.3734(19) . ?
C21 C25 1.4003(18) . ?
C22 H22 0.9500 . ?
C22 C23 1.416(2) . ?
C23 H23 0.9500 . ?
C23 C24 1.3865(19) . ?
C24 H24 0.9500 . ?

loop_
_geom_torsion_atom_site_label_1
_geom_torsion_atom_site_label_2
_geom_torsion_atom_site_label_3
_geom_torsion_atom_site_label_4
_geom_torsion
_geom_torsion_site_symmetry_1
_geom_torsion_site_symmetry_2
_geom_torsion_site_symmetry_3
_geom_torsion_site_symmetry_4
_geom_torsion_publ_flag
Cl1 C1 C2 C3 -178.81(11) . . . . ?
Cl1 C1 C14 C15 178.12(10) . . . . ?
Cl2 C20 C21 C9 0.0(2) . . . . ?
Cl2 C20 C21 C25 177.69(10) . . . . ?
C1 C2 C3 C4 0.8(2) . . . . ?
C1 C14 C15 C4 0.6(2) . . . . ?
C2 C1 C14 C15 -1.2(2) . . . . ?
C2 C3 C4 C5 176.13(12) . . . . ?
C2 C3 C4 C15 -1.3(2) . . . . ?
C3 C4 C5 C6 59.27(17) . . . . ?
C3 C4 C5 C16 -119.54(14) . . . . ?
C3 C4 C15 C14 0.6(2) . . . . ?
C4 C5 C6 C7 -179.85(11) . . . . ?
C4 C5 C6 C24 1.2(2) . . . . ?
C4 C5 C16 C17 178.22(12) . . . . ?
C5 C4 C15 C14 -176.86(12) . . . . ?
C5 C6 C7 C8 179.62(12) . . . . ?
C5 C6 C7 C25 1.30(18) . . . . ?
C5 C6 C24 C23 -179.96(13) . . . . ?
C5 C16 C17 C18 -176.17(14) . . . . ?
C5 C16 C17 C25 1.96(19) . . . . ?
C6 C5 C16 C17 -0.6(2) . . . . ?
C6 C7 C8 C9 -179.03(12) . . . . ?
C6 C7 C8 C22 0.6(2) . . . . ?
C6 C7 C25 C17 0.1(2) . . . . ?
C6 C7 C25 C21 177.63(12) . . . . ?
C7 C6 C24 C23 1.11(18) . . . . ?
C7 C8 C9 C10 -119.71(12) . . . . ?
C7 C8 C9 C21 1.63(13) . . . . ?
C7 C8 C22 C23 0.36(19) . . . . ?
C8 C7 C25 C17 -178.43(12) . . . . ?
C8 C7 C25 C21 -0.93(16) . . . . ?
C8 C9 C10 C11 -72.59(15) . . . . ?
C8 C9 C21 C20 175.65(15) . . . . ?
C8 C9 C21 C25 -2.18(14) . . . . ?
C8 C22 C23 C24 -0.5(2) . . . . ?
C9 C8 C22 C23 179.82(13) . . . . ?
C9 C10 C11 O1 153.80(12) . . . . ?
C9 C10 C11 O2 -27.2(2) . . . . ?
C9 C21 C25 C7 2.01(15) . . . . ?
C9 C21 C25 C17 179.37(13) . . . . ?
C10 C9 C21 C20 -62.8(2) . . . . ?
C10 C9 C21 C25 119.41(13) . . . . ?
C11 O1 C12 C13 -85.58(16) . . . . ?
C12 O1 C11 O2 -1.0(2) . . . . ?
C12 O1 C11 C10 177.96(12) . . . . ?
C14 C1 C2 C3 0.5(2) . . . . ?
C15 C4 C5 C6 -123.38(14) . . . . ?
C15 C4 C5 C16 57.82(18) . . . . ?
C16 C5 C6 C7 -1.07(18) . . . . ?
C16 C5 C6 C24 180.00(13) . . . . ?
C16 C17 C18 C19 177.80(13) . . . . ?
C16 C17 C25 C7 -1.74(19) . . . . ?
C16 C17 C25 C21 -178.80(12) . . . . ?
C17 C18 C19 C20 0.4(2) . . . . ?
C18 C17 C25 C7 176.65(12) . . . . ?
C18 C17 C25 C21 -0.4(2) . . . . ?
C18 C19 C20 Cl2 -178.37(11) . . . . ?
C18 C19 C20 C21 0.3(2) . . . . ?
C19 C20 C21 C9 -178.65(14) . . . . ?
C19 C20 C21 C25 -0.92(19) . . . . ?
C20 C21 C25 C7 -176.32(12) . . . . ?
C20 C21 C25 C17 1.0(2) . . . . ?
C21 C9 C10 C11 172.27(12) . . . . ?
C22 C8 C9 C10 60.8(2) . . . . ?
C22 C8 C9 C21 -177.86(15) . . . . ?
C22 C23 C24 C6 -0.3(2) . . . . ?
C24 C6 C7 C8 -1.30(19) . . . . ?
C24 C6 C7 C25 -179.61(12) . . . . ?
C25 C7 C8 C9 -0.55(15) . . . . ?
C25 C7 C8 C22 179.04(12) . . . . ?
C25 C17 C18 C19 -0.33(19) . . . . ?
